data_1559172
loop_
_publ_author_name
'Shaikh, Aslam C.'
'Moutet, Jules'
'Veleta, Jos\'e M.'
'Hossain, Md Mubarak'
'Bloch, Jan'
'Astashkin, Andrei V.'
'Gianetti, Thomas L.'

_publ_section_title
;
 Persistent, highly localized, and tunable [4]helicene radicals
;
_journal_name_full 'Chemical Science'
_journal_paper_doi 10.1039/D0SC04850J
_journal_year 2020
_chemical_formula_moiety 'C31 H38 N5 O4'
_chemical_formula_sum 'C31 H38 N5 O4'
_chemical_formula_weight 544.66
_chemical_name_common 2-NO2radical
_chemical_name_systematic 2-NO2radical
_chemical_properties_physical Air-sensitive
_space_group_crystal_system triclinic
_space_group_IT_number 2
_space_group_name_Hall '-P 1'
_space_group_name_H-M_alt 'P -1'
_atom_sites_solution_hydrogens geom
_atom_sites_solution_primary dual
_audit_creation_date 2019-10-30
_audit_creation_method
;
Olex2 1.2
(compiled 2018.05.29 svn.r3508 for OlexSys, GUI svn.r5506)
;
_audit_update_record
;
2020-05-20 deposited with the CCDC.	2020-09-14 downloaded from the CCDC.
;
_cell_angle_alpha 71.977(17)
_cell_angle_beta 84.217(17)
_cell_angle_gamma 64.762(17)
_cell_formula_units_Z 2
_cell_length_a 10.834(7)
_cell_length_b 11.010(7)
_cell_length_c 13.357(9)
_cell_measurement_reflns_used 3993
_cell_measurement_temperature 100
_cell_measurement_theta_max 25.49
_cell_measurement_theta_min 2.28
_cell_volume 1369.6(16)
_computing_cell_refinement 'SAINT v8.34A (Bruker, 2013)'
_computing_data_reduction 'SAINT v8.34A (Bruker, 2013)'
_computing_molecular_graphics 'Olex2 (Dolomanov et al., 2009)'
_computing_publication_material 'Olex2 (Dolomanov et al., 2009)'
_computing_structure_refinement 'ShelXL (Sheldrick, 2015)'
_computing_structure_solution 'ShelXT (Sheldrick, 2015)'
_diffrn_ambient_temperature 100
_diffrn_measured_fraction_theta_full 0.991
_diffrn_measured_fraction_theta_max 0.979
_diffrn_measurement_device_type 'Bruker APEX-II CCD'
_diffrn_measurement_method '\f and \w scans'
_diffrn_radiation_type MoK\a
_diffrn_radiation_wavelength 0.71073
_diffrn_reflns_av_R_equivalents 0.0323
_diffrn_reflns_av_unetI/netI 0.0488
_diffrn_reflns_Laue_measured_fraction_full 0.991
_diffrn_reflns_Laue_measured_fraction_max 0.979
_diffrn_reflns_limit_h_max 12
_diffrn_reflns_limit_h_min -13
_diffrn_reflns_limit_k_max 10
_diffrn_reflns_limit_k_min -13
_diffrn_reflns_limit_l_max 16
_diffrn_reflns_limit_l_min -16
_diffrn_reflns_number 12298
_diffrn_reflns_point_group_measured_fraction_full 0.991
_diffrn_reflns_point_group_measured_fraction_max 0.979
_diffrn_reflns_theta_full 25.242
_diffrn_reflns_theta_max 25.545
_diffrn_reflns_theta_min 1.604
_diffrn_standards_number 0
_exptl_absorpt_coefficient_mu 0.089
_exptl_absorpt_correction_T_max 0.7452
_exptl_absorpt_correction_T_min 0.6277
_exptl_absorpt_correction_type multi-scan
_exptl_absorpt_process_details
'SADABS-2014/5 (Bruker,2014/5) was used for absorption correction. wR2(int) was 0.0757 before and 0.0448 after correction. The Ratio of minimum to maximum transmission is 0.8423. The \l/2 correction factor is 0.00150.'
_exptl_crystal_colour 'metallic dark gray'
_exptl_crystal_colour_lustre metallic
_exptl_crystal_colour_modifier dark
_exptl_crystal_colour_primary gray
_exptl_crystal_density_diffrn 1.321
_exptl_crystal_description plate
_exptl_crystal_F_000 582
_exptl_crystal_recrystallization_method 'Re-crystallisation from solvent: Toluene/hexanes'
_exptl_crystal_size_max 0.5
_exptl_crystal_size_mid 0.2
_exptl_crystal_size_min 0.08
_refine_diff_density_max 0.260
_refine_diff_density_min -0.294
_refine_diff_density_rms 0.056
_refine_ls_extinction_method none
_refine_ls_goodness_of_fit_ref 1.022
_refine_ls_hydrogen_treatment constr
_refine_ls_matrix_type full
_refine_ls_number_parameters 367
_refine_ls_number_reflns 5025
_refine_ls_number_restraints 0
_refine_ls_restrained_S_all 1.022
_refine_ls_R_factor_all 0.0929
_refine_ls_R_factor_gt 0.0528
_refine_ls_shift/su_max 0.000
_refine_ls_shift/su_mean 0.000
_refine_ls_structure_factor_coef Fsqd
_refine_ls_weighting_details 'w=1/[\s^2^(Fo^2^)+(0.0625P)^2^+1.1428P] where P=(Fo^2^+2Fc^2^)/3'
_refine_ls_weighting_scheme calc
_refine_ls_wR_factor_gt 0.1223
_refine_ls_wR_factor_ref 0.1487
_reflns_Friedel_coverage 0.000
_reflns_number_gt 3329
_reflns_number_total 5025
_reflns_threshold_expression 'I > 2\s(I)'
_cod_data_source_file d0sc04850j2.cif
_cod_data_source_block 2-NO2radical
_cod_database_code 1559172
_shelx_shelxl_version_number 2018/3
_shelx_space_group_comment
;
The symmetry employed for this shelxl refinement is uniquely defined
by the following loop, which should always be used as a source of
symmetry information in preference to the above space-group names.
They are only intended as comments.
;
_shelx_estimated_absorpt_t_max 0.993
_shelx_estimated_absorpt_t_min 0.957
_olex2_refinement_description
;
1. Fixed Uiso
 At 1.2 times of:
  All C(H) groups, All C(H,H) groups
 At 1.5 times of:
  All C(H,H,H) groups
2.a Secondary CH2 refined with riding coordinates:
 C00K(H00A,H00B), C00Q(H00C,H00D), C00S(H00E,H00F), C00T(H00G,H00H), C00X(H00I,
 H00J), C00Y(H00K,H00M)
2.b Aromatic/amide H refined with riding coordinates:
 C00L(H00L), C00N(H00N), C00O(H00O), C00P(H00P), C00R(H00R), C00U(H00U),
 C00V(H00V), C00W(H00W)
2.c Idealised Me refined as rotating group:
 C00Z(H00Q,H00S,H00T), C010(H01A,H01B,H01C), C011(H01D,H01E,H01F), C012(H01G,
 H01H,H01I), C013(H01J,H01K,H01L), C014(H01M,H01N,H01O)
;
_olex2_submission_special_instructions 'No special instructions were received'

loop_
_space_group_symop_operation_xyz
'x, y, z'
'-x, -y, -z'

loop_
_atom_site_label
_atom_site_type_symbol
_atom_site_fract_x
_atom_site_fract_y
_atom_site_fract_z
_atom_site_U_iso_or_equiv
_atom_site_adp_type
_atom_site_occupancy
_atom_site_site_symmetry_order
_atom_site_calc_flag
_atom_site_refinement_flags_posn
_atom_site_refinement_flags_adp
_atom_site_refinement_flags_occupancy
_atom_site_disorder_assembly
_atom_site_disorder_group
O001 O 0.35755(18) 0.72620(18) 0.00308(12) 0.0269(4) Uani 1 1 d . . . . .
O002 O 0.52279(17) 0.80091(18) 0.09446(13) 0.0269(4) Uani 1 1 d . . . . .
O003 O -0.15677(17) 1.08037(18) 0.31801(13) 0.0276(4) Uani 1 1 d . . . . .
O004 O -0.14414(18) 0.9851(2) 0.48643(13) 0.0314(5) Uani 1 1 d . . . . .
N005 N -0.0968(2) 0.9875(2) 0.39885(15) 0.0222(5) Uani 1 1 d . . . . .
N006 N 0.3652(2) 0.5108(2) 0.36619(15) 0.0215(5) Uani 1 1 d . . . . .
N007 N 0.0949(2) 1.0048(2) 0.22232(15) 0.0211(5) Uani 1 1 d . . . . .
N008 N 0.3995(2) 0.1266(2) 0.60386(16) 0.0261(5) Uani 1 1 d . . . . .
N009 N 0.0592(2) 1.4140(3) 0.2279(2) 0.0376(6) Uani 1 1 d . . . . .
C00A C 0.2236(2) 0.7570(2) 0.29483(18) 0.0200(5) Uani 1 1 d . . . . .
C00B C 0.3053(2) 0.7589(3) 0.20453(18) 0.0197(5) Uani 1 1 d . . . . .
C00C C 0.2406(2) 0.8700(3) 0.11024(18) 0.0203(5) Uani 1 1 d . . . . .
C00D C 0.0308(2) 0.8731(2) 0.39009(18) 0.0210(5) Uani 1 1 d . . . . .
C00E C 0.1366(2) 0.9952(3) 0.12060(18) 0.0207(5) Uani 1 1 d . . . . .
C00F C 0.2544(2) 0.6297(3) 0.37681(18) 0.0211(5) Uani 1 1 d . . . . .
C00G C 0.2687(2) 0.8571(3) 0.00745(18) 0.0220(5) Uani 1 1 d . . . . .
C00H C 0.1128(2) 0.8816(2) 0.30165(17) 0.0194(5) Uani 1 1 d . . . . .
C00I C 0.4703(3) 0.5240(3) 0.29991(18) 0.0226(5) Uani 1 1 d . . . . .
C00J C 0.4415(2) 0.6515(3) 0.21910(18) 0.0215(5) Uani 1 1 d . . . . .
C00K C 0.0683(2) 1.1338(3) 0.24717(19) 0.0230(6) Uani 1 1 d . . . . .
H00A H 0.044289 1.122712 0.321975 0.028 Uiso 1 1 calc R . . . .
H00B H -0.010458 1.212598 0.203195 0.028 Uiso 1 1 calc R . . . .
C00L C 0.0646(2) 0.7477(3) 0.47092(18) 0.0228(6) Uani 1 1 d . . . . .
H00L H 0.010255 0.745358 0.531309 0.027 Uiso 1 1 calc R . . . .
C00M C 0.5520(3) 0.6697(3) 0.16188(19) 0.0241(6) Uani 1 1 d . . . . .
C00N C 0.6013(3) 0.4153(3) 0.3154(2) 0.0263(6) Uani 1 1 d . . . . .
H00N H 0.618516 0.327519 0.366874 0.032 Uiso 1 1 calc R . . . .
C00O C 0.2043(3) 0.9688(3) -0.07927(19) 0.0250(6) Uani 1 1 d . . . . .
H00O H 0.226053 0.959896 -0.148109 0.030 Uiso 1 1 calc R . . . .
C00P C 0.0712(3) 1.1085(3) 0.03281(19) 0.0241(6) Uani 1 1 d . . . . .
H00P H 0.002656 1.194100 0.041042 0.029 Uiso 1 1 calc R . . . .
C00Q C 0.5069(3) 0.1737(3) 0.59669(19) 0.0250(6) Uani 1 1 d . . . . .
H00C H 0.583412 0.120102 0.558428 0.030 Uiso 1 1 calc R . . . .
H00D H 0.541568 0.152896 0.668649 0.030 Uiso 1 1 calc R . . . .
C00R C 0.1748(3) 0.6274(3) 0.46532(19) 0.0238(6) Uani 1 1 d . . . . .
H00R H 0.196678 0.542818 0.521586 0.029 Uiso 1 1 calc R . . . .
C00S C 0.3846(3) 0.3718(3) 0.43671(18) 0.0237(6) Uani 1 1 d . . . . .
H00E H 0.435926 0.300752 0.399636 0.028 Uiso 1 1 calc R . . . .
H00F H 0.293964 0.370076 0.452127 0.028 Uiso 1 1 calc R . . . .
C00T C 0.4604(3) 0.3299(3) 0.54081(19) 0.0254(6) Uani 1 1 d . . . . .
H00G H 0.540807 0.352620 0.527162 0.030 Uiso 1 1 calc R . . . .
H00H H 0.399565 0.384446 0.586723 0.030 Uiso 1 1 calc R . . . .
C00U C 0.1076(3) 1.0943(3) -0.06584(19) 0.0262(6) Uani 1 1 d . . . . .
H00U H 0.065677 1.172076 -0.126076 0.031 Uiso 1 1 calc R . . . .
C00V C 0.6818(3) 0.5629(3) 0.1796(2) 0.0275(6) Uani 1 1 d . . . . .
H00V H 0.755275 0.576017 0.139751 0.033 Uiso 1 1 calc R . . . .
C00W C 0.7046(3) 0.4365(3) 0.2556(2) 0.0295(6) Uani 1 1 d . . . . .
H00W H 0.793904 0.362740 0.266539 0.035 Uiso 1 1 calc R . . . .
C00X C 0.1913(3) 1.1681(3) 0.2277(2) 0.0293(6) Uani 1 1 d . . . . .
H00I H 0.204781 1.195647 0.150925 0.035 Uiso 1 1 calc R . . . .
H00J H 0.273344 1.082603 0.260858 0.035 Uiso 1 1 calc R . . . .
C00Y C 0.1784(3) 1.2852(3) 0.2704(2) 0.0312(6) Uani 1 1 d . . . . .
H00K H 0.173658 1.254358 0.348109 0.037 Uiso 1 1 calc R . . . .
H00M H 0.261000 1.303769 0.253543 0.037 Uiso 1 1 calc R . . . .
C00Z C 0.4551(3) -0.0257(3) 0.6436(2) 0.0330(6) Uani 1 1 d . . . . .
H00Q H 0.528663 -0.066564 0.598818 0.049 Uiso 1 1 calc GR . . . .
H00S H 0.382806 -0.056654 0.642906 0.049 Uiso 1 1 calc GR . . . .
H00T H 0.491229 -0.056609 0.715869 0.049 Uiso 1 1 calc GR . . . .
C010 C 0.2928(3) 0.1877(3) 0.6709(2) 0.0347(7) Uani 1 1 d . . . . .
H01A H 0.331969 0.162819 0.741312 0.052 Uiso 1 1 calc GR . . . .
H01B H 0.223237 0.151572 0.676050 0.052 Uiso 1 1 calc GR . . . .
H01C H 0.250971 0.290247 0.640864 0.052 Uiso 1 1 calc GR . . . .
C011 C 0.6162(3) 0.8143(3) 0.0140(2) 0.0367(7) Uani 1 1 d . . . . .
H01D H 0.574067 0.906326 -0.038827 0.055 Uiso 1 1 calc GR . . . .
H01E H 0.640063 0.739950 -0.019505 0.055 Uiso 1 1 calc GR . . . .
H01F H 0.698878 0.805986 0.044700 0.055 Uiso 1 1 calc GR . . . .
C012 C 0.3824(3) 0.7048(3) -0.0980(2) 0.0397(7) Uani 1 1 d . . . . .
H01G H 0.422322 0.767479 -0.142067 0.060 Uiso 1 1 calc GR . . . .
H01H H 0.296211 0.725374 -0.131122 0.060 Uiso 1 1 calc GR . . . .
H01I H 0.445922 0.606916 -0.090592 0.060 Uiso 1 1 calc GR . . . .
C013 C 0.0350(3) 1.5145(3) 0.2849(3) 0.0448(8) Uani 1 1 d . . . . .
H01J H 0.027793 1.471350 0.360022 0.067 Uiso 1 1 calc GR . . . .
H01K H -0.050154 1.597580 0.257986 0.067 Uiso 1 1 calc GR . . . .
H01L H 0.111036 1.542494 0.275050 0.067 Uiso 1 1 calc GR . . . .
C014 C 0.0750(4) 1.4786(4) 0.1190(3) 0.0663(12) Uani 1 1 d . . . . .
H01M H 0.156052 1.498200 0.112281 0.099 Uiso 1 1 calc GR . . . .
H01N H -0.005946 1.566723 0.092385 0.099 Uiso 1 1 calc GR . . . .
H01O H 0.085579 1.414902 0.078004 0.099 Uiso 1 1 calc GR . . . .

loop_
_atom_site_aniso_label
_atom_site_aniso_U_11
_atom_site_aniso_U_22
_atom_site_aniso_U_33
_atom_site_aniso_U_23
_atom_site_aniso_U_13
_atom_site_aniso_U_12
O001 0.0357(10) 0.0271(10) 0.0171(9) -0.0113(7) 0.0016(7) -0.0095(8)
O002 0.0272(9) 0.0279(10) 0.0253(9) -0.0088(8) 0.0080(7) -0.0119(8)
O003 0.0243(9) 0.0279(10) 0.0243(9) -0.0052(8) -0.0012(7) -0.0064(8)
O004 0.0304(10) 0.0391(11) 0.0216(9) -0.0133(8) 0.0066(8) -0.0098(9)
N005 0.0210(10) 0.0259(12) 0.0215(11) -0.0101(9) 0.0017(9) -0.0094(9)
N006 0.0238(11) 0.0189(11) 0.0196(10) -0.0066(8) 0.0005(8) -0.0062(9)
N007 0.0229(11) 0.0216(11) 0.0185(10) -0.0074(9) 0.0012(8) -0.0080(9)
N008 0.0284(12) 0.0222(12) 0.0280(11) -0.0077(9) -0.0010(9) -0.0101(9)
N009 0.0318(13) 0.0348(14) 0.0499(15) -0.0192(12) -0.0025(11) -0.0117(11)
C00A 0.0227(12) 0.0216(13) 0.0167(12) -0.0086(10) -0.0002(10) -0.0080(10)
C00B 0.0229(12) 0.0236(13) 0.0158(11) -0.0089(10) 0.0009(9) -0.0105(10)
C00C 0.0223(12) 0.0235(13) 0.0176(12) -0.0067(10) 0.0001(10) -0.0112(10)
C00D 0.0220(12) 0.0210(13) 0.0201(12) -0.0095(10) -0.0010(10) -0.0062(10)
C00E 0.0221(12) 0.0251(13) 0.0184(12) -0.0069(10) 0.0009(10) -0.0127(11)
C00F 0.0243(13) 0.0221(13) 0.0165(12) -0.0075(10) -0.0025(10) -0.0076(10)
C00G 0.0251(13) 0.0255(14) 0.0189(12) -0.0084(10) 0.0017(10) -0.0126(11)
C00H 0.0221(12) 0.0220(13) 0.0155(12) -0.0072(10) -0.0035(9) -0.0085(10)
C00I 0.0268(13) 0.0245(14) 0.0180(12) -0.0106(10) 0.0003(10) -0.0088(11)
C00J 0.0248(13) 0.0240(13) 0.0168(12) -0.0105(10) 0.0000(10) -0.0080(10)
C00K 0.0249(13) 0.0209(13) 0.0213(12) -0.0078(10) 0.0027(10) -0.0073(10)
C00L 0.0266(13) 0.0271(14) 0.0152(12) -0.0066(10) 0.0026(10) -0.0119(11)
C00M 0.0266(13) 0.0287(14) 0.0209(12) -0.0124(11) 0.0023(10) -0.0119(11)
C00N 0.0300(14) 0.0222(14) 0.0228(13) -0.0103(11) -0.0022(11) -0.0041(11)
C00O 0.0292(14) 0.0339(15) 0.0154(12) -0.0075(11) 0.0011(10) -0.0161(12)
C00P 0.0244(13) 0.0241(14) 0.0227(13) -0.0058(11) 0.0002(10) -0.0096(11)
C00Q 0.0258(13) 0.0271(14) 0.0202(12) -0.0056(11) -0.0030(10) -0.0095(11)
C00R 0.0276(13) 0.0238(14) 0.0183(12) -0.0048(10) 0.0011(10) -0.0102(11)
C00S 0.0277(13) 0.0193(13) 0.0221(13) -0.0062(10) -0.0013(10) -0.0075(11)
C00T 0.0303(14) 0.0224(14) 0.0215(13) -0.0061(11) -0.0025(11) -0.0087(11)
C00U 0.0284(14) 0.0284(14) 0.0203(12) -0.0020(11) -0.0029(10) -0.0133(11)
C00V 0.0233(13) 0.0345(16) 0.0281(14) -0.0163(12) 0.0058(11) -0.0114(12)
C00W 0.0260(14) 0.0317(15) 0.0298(14) -0.0177(12) -0.0015(11) -0.0046(11)
C00X 0.0257(14) 0.0312(15) 0.0352(15) -0.0144(12) 0.0042(11) -0.0134(12)
C00Y 0.0319(15) 0.0309(15) 0.0330(15) -0.0123(12) 0.0000(12) -0.0130(12)
C00Z 0.0357(15) 0.0263(15) 0.0380(16) -0.0067(12) -0.0042(12) -0.0146(12)
C010 0.0362(16) 0.0344(16) 0.0351(16) -0.0121(13) 0.0069(12) -0.0161(13)
C011 0.0387(16) 0.0367(17) 0.0370(16) -0.0129(13) 0.0148(13) -0.0195(13)
C012 0.0587(19) 0.0378(17) 0.0197(14) -0.0149(12) 0.0047(13) -0.0136(15)
C013 0.0492(19) 0.0358(18) 0.053(2) -0.0221(15) 0.0100(15) -0.0167(15)
C014 0.087(3) 0.045(2) 0.046(2) -0.0154(17) -0.0160(19) -0.0023(19)

loop_
_atom_type_symbol
_atom_type_description
_atom_type_scat_dispersion_real
_atom_type_scat_dispersion_imag
_atom_type_scat_source
C C 0.0033 0.0016 'International Tables Vol C Tables 4.2.6.8 and 6.1.1.4'
H H 0.0000 0.0000 'International Tables Vol C Tables 4.2.6.8 and 6.1.1.4'
N N 0.0061 0.0033 'International Tables Vol C Tables 4.2.6.8 and 6.1.1.4'
O O 0.0106 0.0060 'International Tables Vol C Tables 4.2.6.8 and 6.1.1.4'

loop_
_geom_angle_atom_site_label_1
_geom_angle_atom_site_label_2
_geom_angle_atom_site_label_3
_geom_angle
_geom_angle_site_symmetry_1
_geom_angle_site_symmetry_3
_geom_angle_publ_flag
C00G O001 C012 117.3(2) . . ?
C00M O002 C011 117.2(2) . . ?
O003 N005 C00D 119.11(19) . . ?
O004 N005 O003 122.5(2) . . ?
O004 N005 C00D 118.3(2) . . ?
C00F N006 C00I 120.0(2) . . ?
C00F N006 C00S 120.2(2) . . ?
C00I N006 C00S 119.05(19) . . ?
C00E N007 C00K 118.98(19) . . ?
C00H N007 C00E 118.1(2) . . ?
C00H N007 C00K 121.0(2) . . ?
C00Q N008 C00Z 110.3(2) . . ?
C010 N008 C00Q 111.4(2) . . ?
C010 N008 C00Z 109.8(2) . . ?
C00Y N009 C013 111.3(2) . . ?
C014 N009 C00Y 111.0(2) . . ?
C014 N009 C013 107.9(3) . . ?
C00F C00A C00B 119.6(2) . . ?
C00H C00A C00B 119.7(2) . . ?
C00H C00A C00F 120.6(2) . . ?
C00A C00B C00C 115.7(2) . . ?
C00A C00B C00J 116.1(2) . . ?
C00J C00B C00C 128.2(2) . . ?
C00E C00C C00B 118.3(2) . . ?
C00E C00C C00G 117.6(2) . . ?
C00G C00C C00B 124.0(2) . . ?
C00H C00D N005 123.0(2) . . ?
C00L C00D N005 116.1(2) . . ?
C00L C00D C00H 120.7(2) . . ?
C00C C00E N007 118.8(2) . . ?
C00P C00E N007 119.7(2) . . ?
C00P C00E C00C 121.5(2) . . ?
N006 C00F C00A 118.1(2) . . ?
N006 C00F C00R 122.1(2) . . ?
C00R C00F C00A 119.8(2) . . ?
O001 C00G C00C 114.9(2) . . ?
O001 C00G C00O 124.2(2) . . ?
C00O C00G C00C 120.8(2) . . ?
N007 C00H C00A 117.5(2) . . ?
N007 C00H C00D 124.7(2) . . ?
C00D C00H C00A 117.7(2) . . ?
N006 C00I C00J 118.3(2) . . ?
C00N C00I N006 120.8(2) . . ?
C00N C00I C00J 120.9(2) . . ?
C00I C00J C00B 119.0(2) . . ?
C00M C00J C00B 123.3(2) . . ?
C00M C00J C00I 117.5(2) . . ?
N007 C00K H00A 109.4 . . ?
N007 C00K H00B 109.4 . . ?
N007 C00K C00X 111.3(2) . . ?
H00A C00K H00B 108.0 . . ?
C00X C00K H00A 109.4 . . ?
C00X C00K H00B 109.4 . . ?
C00D C00L H00L 119.3 . . ?
C00R C00L C00D 121.4(2) . . ?
C00R C00L H00L 119.3 . . ?
O002 C00M C00J 115.5(2) . . ?
O002 C00M C00V 123.4(2) . . ?
C00V C00M C00J 121.0(2) . . ?
C00I C00N H00N 120.4 . . ?
C00W C00N C00I 119.3(2) . . ?
C00W C00N H00N 120.4 . . ?
C00G C00O H00O 120.1 . . ?
C00G C00O C00U 119.7(2) . . ?
C00U C00O H00O 120.1 . . ?
C00E C00P H00P 120.6 . . ?
C00U C00P C00E 118.8(2) . . ?
C00U C00P H00P 120.6 . . ?
N008 C00Q H00C 108.9 . . ?
N008 C00Q H00D 108.9 . . ?
N008 C00Q C00T 113.2(2) . . ?
H00C C00Q H00D 107.8 . . ?
C00T C00Q H00C 108.9 . . ?
C00T C00Q H00D 108.9 . . ?
C00F C00R H00R 120.2 . . ?
C00L C00R C00F 119.7(2) . . ?
C00L C00R H00R 120.2 . . ?
N006 C00S H00E 108.6 . . ?
N006 C00S H00F 108.6 . . ?
N006 C00S C00T 114.5(2) . . ?
H00E C00S H00F 107.6 . . ?
C00T C00S H00E 108.6 . . ?
C00T C00S H00F 108.6 . . ?
C00Q C00T C00S 111.0(2) . . ?
C00Q C00T H00G 109.4 . . ?
C00Q C00T H00H 109.4 . . ?
C00S C00T H00G 109.4 . . ?
C00S C00T H00H 109.4 . . ?
H00G C00T H00H 108.0 . . ?
C00O C00U H00U 119.3 . . ?
C00P C00U C00O 121.3(2) . . ?
C00P C00U H00U 119.3 . . ?
C00M C00V H00V 120.2 . . ?
C00M C00V C00W 119.7(2) . . ?
C00W C00V H00V 120.2 . . ?
C00N C00W C00V 121.5(2) . . ?
C00N C00W H00W 119.3 . . ?
C00V C00W H00W 119.3 . . ?
C00K C00X H00I 108.9 . . ?
C00K C00X H00J 108.9 . . ?
C00K C00X C00Y 113.3(2) . . ?
H00I C00X H00J 107.7 . . ?
C00Y C00X H00I 108.9 . . ?
C00Y C00X H00J 108.9 . . ?
N009 C00Y C00X 112.7(2) . . ?
N009 C00Y H00K 109.0 . . ?
N009 C00Y H00M 109.0 . . ?
C00X C00Y H00K 109.0 . . ?
C00X C00Y H00M 109.0 . . ?
H00K C00Y H00M 107.8 . . ?
N008 C00Z H00Q 109.5 . . ?
N008 C00Z H00S 109.5 . . ?
N008 C00Z H00T 109.5 . . ?
H00Q C00Z H00S 109.5 . . ?
H00Q C00Z H00T 109.5 . . ?
H00S C00Z H00T 109.5 . . ?
N008 C010 H01A 109.5 . . ?
N008 C010 H01B 109.5 . . ?
N008 C010 H01C 109.5 . . ?
H01A C010 H01B 109.5 . . ?
H01A C010 H01C 109.5 . . ?
H01B C010 H01C 109.5 . . ?
O002 C011 H01D 109.5 . . ?
O002 C011 H01E 109.5 . . ?
O002 C011 H01F 109.5 . . ?
H01D C011 H01E 109.5 . . ?
H01D C011 H01F 109.5 . . ?
H01E C011 H01F 109.5 . . ?
O001 C012 H01G 109.5 . . ?
O001 C012 H01H 109.5 . . ?
O001 C012 H01I 109.5 . . ?
H01G C012 H01H 109.5 . . ?
H01G C012 H01I 109.5 . . ?
H01H C012 H01I 109.5 . . ?
N009 C013 H01J 109.5 . . ?
N009 C013 H01K 109.5 . . ?
N009 C013 H01L 109.5 . . ?
H01J C013 H01K 109.5 . . ?
H01J C013 H01L 109.5 . . ?
H01K C013 H01L 109.5 . . ?
N009 C014 H01M 109.5 . . ?
N009 C014 H01N 109.5 . . ?
N009 C014 H01O 109.5 . . ?
H01M C014 H01N 109.5 . . ?
H01M C014 H01O 109.5 . . ?
H01N C014 H01O 109.5 . . ?

loop_
_geom_bond_atom_site_label_1
_geom_bond_atom_site_label_2
_geom_bond_distance
_geom_bond_site_symmetry_2
_geom_bond_publ_flag
O001 C00G 1.366(3) . ?
O001 C012 1.422(3) . ?
O002 C00M 1.364(3) . ?
O002 C011 1.418(3) . ?
O003 N005 1.235(3) . ?
O004 N005 1.226(3) . ?
N005 C00D 1.444(3) . ?
N006 C00F 1.384(3) . ?
N006 C00I 1.400(3) . ?
N006 C00S 1.465(3) . ?
N007 C00E 1.409(3) . ?
N007 C00H 1.388(3) . ?
N007 C00K 1.461(3) . ?
N008 C00Q 1.447(3) . ?
N008 C00Z 1.452(3) . ?
N008 C010 1.447(3) . ?
N009 C00Y 1.445(4) . ?
N009 C013 1.452(4) . ?
N009 C014 1.437(4) . ?
C00A C00B 1.423(3) . ?
C00A C00F 1.414(3) . ?
C00A C00H 1.408(3) . ?
C00B C00C 1.438(3) . ?
C00B C00J 1.428(3) . ?
C00C C00E 1.397(3) . ?
C00C C00G 1.413(3) . ?
C00D C00H 1.409(3) . ?
C00D C00L 1.390(3) . ?
C00E C00P 1.393(3) . ?
C00F C00R 1.391(3) . ?
C00G C00O 1.375(3) . ?
C00I C00J 1.410(3) . ?
C00I C00N 1.395(3) . ?
C00J C00M 1.409(3) . ?
C00K H00A 0.9900 . ?
C00K H00B 0.9900 . ?
C00K C00X 1.512(4) . ?
C00L H00L 0.9500 . ?
C00L C00R 1.372(3) . ?
C00M C00V 1.379(4) . ?
C00N H00N 0.9500 . ?
C00N C00W 1.368(4) . ?
C00O H00O 0.9500 . ?
C00O C00U 1.386(4) . ?
C00P H00P 0.9500 . ?
C00P C00U 1.374(4) . ?
C00Q H00C 0.9900 . ?
C00Q H00D 0.9900 . ?
C00Q C00T 1.520(4) . ?
C00R H00R 0.9500 . ?
C00S H00E 0.9900 . ?
C00S H00F 0.9900 . ?
C00S C00T 1.527(3) . ?
C00T H00G 0.9900 . ?
C00T H00H 0.9900 . ?
C00U H00U 0.9500 . ?
C00V H00V 0.9500 . ?
C00V C00W 1.382(4) . ?
C00W H00W 0.9500 . ?
C00X H00I 0.9900 . ?
C00X H00J 0.9900 . ?
C00X C00Y 1.514(4) . ?
C00Y H00K 0.9900 . ?
C00Y H00M 0.9900 . ?
C00Z H00Q 0.9800 . ?
C00Z H00S 0.9800 . ?
C00Z H00T 0.9800 . ?
C010 H01A 0.9800 . ?
C010 H01B 0.9800 . ?
C010 H01C 0.9800 . ?
C011 H01D 0.9800 . ?
C011 H01E 0.9800 . ?
C011 H01F 0.9800 . ?
C012 H01G 0.9800 . ?
C012 H01H 0.9800 . ?
C012 H01I 0.9800 . ?
C013 H01J 0.9800 . ?
C013 H01K 0.9800 . ?
C013 H01L 0.9800 . ?
C014 H01M 0.9800 . ?
C014 H01N 0.9800 . ?
C014 H01O 0.9800 . ?
